data_2225996
loop_
_publ_author_name
'Bibi, Uzma'
'Siddiqi, Humaira M.'
'Akhter, Zareen'
'Bolte, Michael'

_publ_section_title
;
 4-Nitrophenyl 1-naphthoate
;
_journal_coeditor_code TK2650
_journal_issue 5
_journal_name_full 'Acta Crystallographica Section E'
_journal_page_first o1023
_journal_paper_doi 10.1107/S1600536810011736
_journal_volume 66
_journal_year 2010
_chemical_formula_iupac 'C17 H11 N O4'
_chemical_formula_moiety 'C17 H11 N O4'
_chemical_formula_sum 'C17 H11 N O4'
_chemical_formula_weight 293.27
_chemical_name_systematic
;
4-Nitrophenyl 1-naphthoate
;
_space_group_IT_number 14
_symmetry_cell_setting monoclinic
_symmetry_space_group_name_Hall '-P 2ybc'
_symmetry_space_group_name_H-M 'P 1 21/c 1'
_atom_sites_solution_hydrogens geom
_atom_sites_solution_primary direct
_atom_sites_solution_secondary difmap
_audit_creation_method SHELXL-97
_cell_angle_alpha 90.00
_cell_angle_beta 99.006(7)
_cell_angle_gamma 90.00
_cell_formula_units_Z 4
_cell_length_a 7.2049(6)
_cell_length_b 12.8175(8)
_cell_length_c 14.7838(14)
_cell_measurement_reflns_used 8709
_cell_measurement_temperature 173(2)
_cell_measurement_theta_max 26.0
_cell_measurement_theta_min 3.3
_cell_volume 1348.44(19)
_computing_cell_refinement 'X-AREA (Stoe & Cie, 2001)'
_computing_data_collection 'X-AREA (Stoe & Cie, 2001)'
_computing_data_reduction 'X-AREA (Stoe & Cie, 2001)'
_computing_molecular_graphics 'XP (Sheldrick, 2008)'
_computing_publication_material 'SHELXL97 (Sheldrick, 2008)'
_computing_structure_refinement 'SHELXL97 (Sheldrick, 2008)'
_computing_structure_solution 'SHELXS97 (Sheldrick, 2008)'
_diffrn_ambient_temperature 173(2)
_diffrn_measured_fraction_theta_full 0.995
_diffrn_measured_fraction_theta_max 0.988
_diffrn_measurement_device_type 'Stoe IPDS-II two-circle'
_diffrn_measurement_method \w
_diffrn_radiation_monochromator graphite
_diffrn_radiation_source 'fine-focus sealed tube'
_diffrn_radiation_type MoK\a
_diffrn_radiation_wavelength 0.71073
_diffrn_reflns_av_R_equivalents 0.0404
_diffrn_reflns_av_sigmaI/netI 0.0329
_diffrn_reflns_limit_h_max 8
_diffrn_reflns_limit_h_min -8
_diffrn_reflns_limit_k_max 15
_diffrn_reflns_limit_k_min -15
_diffrn_reflns_limit_l_max 17
_diffrn_reflns_limit_l_min -13
_diffrn_reflns_number 10239
_diffrn_reflns_theta_full 25.00
_diffrn_reflns_theta_max 25.61
_diffrn_reflns_theta_min 3.27
_diffrn_standards_number 0
_exptl_absorpt_coefficient_mu 0.104
_exptl_absorpt_correction_type none
_exptl_crystal_colour colourless
_exptl_crystal_density_diffrn 1.445
_exptl_crystal_density_method 'not measured'
_exptl_crystal_description block
_exptl_crystal_F_000 608
_exptl_crystal_size_max 0.25
_exptl_crystal_size_mid 0.21
_exptl_crystal_size_min 0.21
_refine_diff_density_max 0.260
_refine_diff_density_min -0.199
_refine_ls_extinction_coef 0.0103(16)
_refine_ls_extinction_expression Fc^*^=kFc[1+0.001xFc^2^\l^3^/sin(2\q)]^-1/4^
_refine_ls_extinction_method 'SHELXL97 (Sheldrick, 2008)'
_refine_ls_goodness_of_fit_ref 0.956
_refine_ls_hydrogen_treatment constr
_refine_ls_matrix_type full
_refine_ls_number_parameters 200
_refine_ls_number_reflns 2508
_refine_ls_number_restraints 0
_refine_ls_restrained_S_all 0.956
_refine_ls_R_factor_all 0.0490
_refine_ls_R_factor_gt 0.0344
_refine_ls_shift/su_max 0.000
_refine_ls_shift/su_mean 0.000
_refine_ls_structure_factor_coef Fsqd
_refine_ls_weighting_details 'calc w=1/[\s^2^(Fo^2^)+(0.0582P)^2^] where P=(Fo^2^+2Fc^2^)/3'
_refine_ls_weighting_scheme calc
_refine_ls_wR_factor_gt 0.0836
_refine_ls_wR_factor_ref 0.0880
_reflns_number_gt 1928
_reflns_number_total 2508
_reflns_threshold_expression I>2\s(I)
_cod_data_source_file tk2650.cif
_cod_data_source_block I
_cod_depositor_comments
;
The following automatic conversions were performed:
'_symmetry_cell_setting' value 'Monoclinic' changed to 'monoclinic'
according to '/home/saulius/struct/CIF-dictionaries/cif_core.dic'
dictionary named 'cif_core.dic' version 2.4.1 from 2010-06-29.

Automatic conversion script
Id: cif_fix_enum 1527 2010-12-29 10:47:43Z saulius 
;
_cod_original_sg_symbol_H-M 'P 21/c'
_cod_database_code 2225996
_cod_database_fobs_code 2225996

loop_
_symmetry_equiv_pos_as_xyz
'x, y, z'
'-x, y+1/2, -z+1/2'
'-x, -y, -z'
'x, -y-1/2, z-1/2'

loop_
_atom_site_type_symbol
_atom_site_label
_atom_site_fract_x
_atom_site_fract_y
_atom_site_fract_z
_atom_site_U_iso_or_equiv
_atom_site_adp_type
_atom_site_calc_flag
_atom_site_refinement_flags
_atom_site_occupancy
_atom_site_disorder_assembly
_atom_site_disorder_group
N N1 0.36959(17) 0.15975(9) 0.73346(9) 0.0357(3) Uani d . 1 . .
O O1 0.28241(13) 0.47946(6) 0.47417(6) 0.0264(2) Uani d . 1 . .
O O2 0.14518(13) 0.59160(7) 0.56191(7) 0.0303(2) Uani d . 1 . .
O O3 0.42873(18) 0.18063(9) 0.81407(8) 0.0526(3) Uani d . 1 . .
O O4 0.33027(18) 0.07066(8) 0.70625(9) 0.0519(3) Uani d . 1 . .
C C1 0.19783(17) 0.57191(9) 0.49057(9) 0.0239(3) Uani d . 1 . .
C C2 0.30357(17) 0.40273(9) 0.54233(9) 0.0239(3) Uani d . 1 . .
C C3 0.38432(18) 0.42424(10) 0.63163(10) 0.0275(3) Uani d . 1 . .
H H3 0.4249 0.4929 0.6491 0.033 Uiso calc R 1 . .
C C4 0.40489(18) 0.34404(10) 0.69505(10) 0.0291(3) Uani d . 1 . .
H H4 0.4579 0.3568 0.7570 0.035 Uiso calc R 1 . .
C C5 0.34691(18) 0.24492(10) 0.66653(9) 0.0272(3) Uani d . 1 . .
C C6 0.27048(19) 0.22251(10) 0.57696(10) 0.0301(3) Uani d . 1 . .
H H6 0.2335 0.1534 0.5592 0.036 Uiso calc R 1 . .
C C7 0.24893(19) 0.30293(10) 0.51368(10) 0.0280(3) Uani d . 1 . .
H H7 0.1975 0.2899 0.4516 0.034 Uiso calc R 1 . .
C C11 0.17730(17) 0.63938(10) 0.40772(9) 0.0239(3) Uani d . 1 . .
C C12 0.20200(17) 0.75036(9) 0.41572(9) 0.0250(3) Uani d . 1 . .
C C13 0.2570(2) 0.80306(10) 0.49996(10) 0.0323(3) Uani d . 1 . .
H H13 0.2770 0.7646 0.5556 0.039 Uiso calc R 1 . .
C C14 0.2816(2) 0.90913(11) 0.50176(12) 0.0426(4) Uani d . 1 . .
H H14 0.3169 0.9436 0.5588 0.051 Uiso calc R 1 . .
C C15 0.2553(2) 0.96756(11) 0.42033(13) 0.0460(4) Uani d . 1 . .
H H15 0.2738 1.0410 0.4226 0.055 Uiso calc R 1 . .
C C16 0.2035(2) 0.91929(11) 0.33809(12) 0.0380(4) Uani d . 1 . .
H H16 0.1867 0.9594 0.2834 0.046 Uiso calc R 1 . .
C C17 0.17434(18) 0.80981(10) 0.33332(10) 0.0286(3) Uani d . 1 . .
C C18 0.12013(19) 0.75958(11) 0.24776(10) 0.0322(3) Uani d . 1 . .
H H18 0.0998 0.8000 0.1932 0.039 Uiso calc R 1 . .
C C19 0.0969(2) 0.65407(11) 0.24282(10) 0.0334(3) Uani d . 1 . .
H H19 0.0601 0.6213 0.1851 0.040 Uiso calc R 1 . .
C C20 0.12749(19) 0.59370(10) 0.32339(10) 0.0288(3) Uani d . 1 . .
H H20 0.1134 0.5201 0.3193 0.035 Uiso calc R 1 . .

loop_
_atom_site_aniso_label
_atom_site_aniso_U_11
_atom_site_aniso_U_22
_atom_site_aniso_U_33
_atom_site_aniso_U_12
_atom_site_aniso_U_13
_atom_site_aniso_U_23
N1 0.0365(7) 0.0352(7) 0.0361(8) 0.0029(5) 0.0078(5) 0.0115(5)
O1 0.0335(5) 0.0227(4) 0.0240(5) 0.0043(4) 0.0081(4) 0.0044(4)
O2 0.0387(6) 0.0295(5) 0.0240(5) 0.0049(4) 0.0089(4) 0.0020(4)
O3 0.0747(9) 0.0495(7) 0.0318(7) 0.0025(6) 0.0026(6) 0.0140(5)
O4 0.0705(8) 0.0296(6) 0.0539(8) -0.0058(5) 0.0045(6) 0.0137(5)
C1 0.0237(6) 0.0228(6) 0.0251(7) -0.0011(5) 0.0036(5) -0.0006(5)
C2 0.0236(6) 0.0241(6) 0.0252(7) 0.0031(5) 0.0075(5) 0.0043(5)
C3 0.0278(7) 0.0253(6) 0.0289(8) -0.0011(5) 0.0033(5) 0.0004(5)
C4 0.0277(7) 0.0333(7) 0.0256(8) 0.0022(5) 0.0018(6) 0.0022(6)
C5 0.0253(7) 0.0280(7) 0.0291(8) 0.0039(5) 0.0070(5) 0.0090(5)
C6 0.0316(7) 0.0233(6) 0.0350(9) 0.0002(5) 0.0045(6) 0.0016(6)
C7 0.0303(7) 0.0275(7) 0.0256(7) 0.0026(5) 0.0026(5) -0.0007(5)
C11 0.0219(6) 0.0259(6) 0.0246(7) 0.0012(5) 0.0053(5) 0.0029(5)
C12 0.0218(6) 0.0254(6) 0.0282(8) 0.0015(5) 0.0051(5) 0.0029(5)
C13 0.0368(8) 0.0296(7) 0.0299(8) -0.0010(5) 0.0033(6) 0.0004(6)
C14 0.0546(10) 0.0309(8) 0.0409(10) -0.0040(6) 0.0033(7) -0.0061(6)
C15 0.0567(11) 0.0247(7) 0.0561(12) -0.0042(7) 0.0070(8) 0.0015(7)
C16 0.0397(8) 0.0300(7) 0.0441(10) 0.0021(6) 0.0061(7) 0.0131(6)
C17 0.0235(6) 0.0293(7) 0.0333(8) 0.0023(5) 0.0058(6) 0.0063(6)
C18 0.0315(7) 0.0386(8) 0.0265(8) 0.0016(6) 0.0042(6) 0.0111(6)
C19 0.0372(8) 0.0396(8) 0.0228(7) -0.0025(6) 0.0026(6) 0.0010(6)
C20 0.0314(7) 0.0281(6) 0.0271(8) -0.0013(5) 0.0050(6) 0.0009(5)

loop_
_atom_type_symbol
_atom_type_description
_atom_type_scat_dispersion_real
_atom_type_scat_dispersion_imag
_atom_type_scat_source
C C 0.0033 0.0016 'International Tables Vol C Tables 4.2.6.8 and 6.1.1.4'
H H 0.0000 0.0000 'International Tables Vol C Tables 4.2.6.8 and 6.1.1.4'
N N 0.0061 0.0033 'International Tables Vol C Tables 4.2.6.8 and 6.1.1.4'
O O 0.0106 0.0060 'International Tables Vol C Tables 4.2.6.8 and 6.1.1.4'

loop_
_geom_angle_atom_site_label_1
_geom_angle_atom_site_label_2
_geom_angle_atom_site_label_3
_geom_angle_site_symmetry_1
_geom_angle_site_symmetry_3
_geom_angle
_geom_angle_publ_flag
O4 N1 O3 . . 123.10(12) ?
O4 N1 C5 . . 118.41(13) ?
O3 N1 C5 . . 118.49(12) ?
C1 O1 C2 . . 118.78(10) ?
O2 C1 O1 . . 123.12(12) ?
O2 C1 C11 . . 126.58(11) ?
O1 C1 C11 . . 110.27(11) ?
C3 C2 C7 . . 122.17(12) ?
C3 C2 O1 . . 121.92(11) ?
C7 C2 O1 . . 115.80(12) ?
C4 C3 C2 . . 118.86(12) ?
C4 C3 H3 . . 120.6 ?
C2 C3 H3 . . 120.6 ?
C5 C4 C3 . . 118.75(13) ?
C5 C4 H4 . . 120.6 ?
C3 C4 H4 . . 120.6 ?
C4 C5 C6 . . 122.62(12) ?
C4 C5 N1 . . 118.84(13) ?
C6 C5 N1 . . 118.53(12) ?
C5 C6 C7 . . 118.57(12) ?
C5 C6 H6 . . 120.7 ?
C7 C6 H6 . . 120.7 ?
C6 C7 C2 . . 118.99(13) ?
C6 C7 H7 . . 120.5 ?
C2 C7 H7 . . 120.5 ?
C20 C11 C12 . . 120.56(12) ?
C20 C11 C1 . . 118.54(11) ?
C12 C11 C1 . . 120.86(12) ?
C13 C12 C17 . . 118.61(12) ?
C13 C12 C11 . . 123.94(12) ?
C17 C12 C11 . . 117.43(12) ?
C14 C13 C12 . . 120.47(14) ?
C14 C13 H13 . . 119.8 ?
C12 C13 H13 . . 119.8 ?
C13 C14 C15 . . 120.82(15) ?
C13 C14 H14 . . 119.6 ?
C15 C14 H14 . . 119.6 ?
C16 C15 C14 . . 120.24(14) ?
C16 C15 H15 . . 119.9 ?
C14 C15 H15 . . 119.9 ?
C15 C16 C17 . . 120.72(14) ?
C15 C16 H16 . . 119.6 ?
C17 C16 H16 . . 119.6 ?
C18 C17 C16 . . 120.73(13) ?
C18 C17 C12 . . 120.13(12) ?
C16 C17 C12 . . 119.13(13) ?
C19 C18 C17 . . 120.82(13) ?
C19 C18 H18 . . 119.6 ?
C17 C18 H18 . . 119.6 ?
C18 C19 C20 . . 119.87(13) ?
C18 C19 H19 . . 120.1 ?
C20 C19 H19 . . 120.1 ?
C11 C20 C19 . . 121.17(12) ?
C11 C20 H20 . . 119.4 ?
C19 C20 H20 . . 119.4 ?

loop_
_geom_bond_atom_site_label_1
_geom_bond_atom_site_label_2
_geom_bond_site_symmetry_2
_geom_bond_distance
_geom_bond_publ_flag
N1 O4 . 1.2290(16) ?
N1 O3 . 1.2307(18) ?
N1 C5 . 1.4651(17) ?
O1 C1 . 1.3713(15) ?
O1 C2 . 1.3993(15) ?
O2 C1 . 1.2022(17) ?
C1 C11 . 1.4876(18) ?
C2 C3 . 1.385(2) ?
C2 C7 . 1.3850(18) ?
C3 C4 . 1.3836(19) ?
C3 H3 . 0.9500 ?
C4 C5 . 1.3825(19) ?
C4 H4 . 0.9500 ?
C5 C6 . 1.382(2) ?
C6 C7 . 1.3844(19) ?
C6 H6 . 0.9500 ?
C7 H7 . 0.9500 ?
C11 C20 . 1.373(2) ?
C11 C12 . 1.4362(18) ?
C12 C13 . 1.418(2) ?
C12 C17 . 1.4242(19) ?
C13 C14 . 1.371(2) ?
C13 H13 . 0.9500 ?
C14 C15 . 1.405(2) ?
C14 H14 . 0.9500 ?
C15 C16 . 1.363(2) ?
C15 H15 . 0.9500 ?
C16 C17 . 1.4191(19) ?
C16 H16 . 0.9500 ?
C17 C18 . 1.419(2) ?
C18 C19 . 1.363(2) ?
C18 H18 . 0.9500 ?
C19 C20 . 1.409(2) ?
C19 H19 . 0.9500 ?
C20 H20 . 0.9500 ?

loop_
_geom_hbond_atom_site_label_D
_geom_hbond_atom_site_label_H
_geom_hbond_atom_site_label_A
_geom_hbond_site_symmetry_A
_geom_hbond_distance_DH
_geom_hbond_distance_HA
_geom_hbond_distance_DA
_geom_hbond_angle_DHA
_geom_hbond_publ_flag
C18 H18 O2 4_575 0.9500 2.4500 3.3728(18) 164.00 yes

loop_
_geom_torsion_atom_site_label_1
_geom_torsion_atom_site_label_2
_geom_torsion_atom_site_label_3
_geom_torsion_atom_site_label_4
_geom_torsion_site_symmetry_1
_geom_torsion_site_symmetry_2
_geom_torsion_site_symmetry_3
_geom_torsion_site_symmetry_4
_geom_torsion
_geom_torsion_publ_flag
C2 O1 C1 O2 . . . . 2.09(18) ?
C2 O1 C1 C11 . . . . -176.10(10) ?
C1 O1 C2 C3 . . . . -51.49(16) ?
C1 O1 C2 C7 . . . . 132.16(12) ?
C7 C2 C3 C4 . . . . -2.4(2) ?
O1 C2 C3 C4 . . . . -178.48(12) ?
C2 C3 C4 C5 . . . . 1.1(2) ?
C3 C4 C5 C6 . . . . 0.5(2) ?
C3 C4 C5 N1 . . . . 179.64(12) ?
O4 N1 C5 C4 . . . . -174.87(13) ?
O3 N1 C5 C4 . . . . 4.5(2) ?
O4 N1 C5 C6 . . . . 4.29(19) ?
O3 N1 C5 C6 . . . . -176.38(13) ?
C4 C5 C6 C7 . . . . -0.9(2) ?
N1 C5 C6 C7 . . . . 179.98(12) ?
C5 C6 C7 C2 . . . . -0.3(2) ?
C3 C2 C7 C6 . . . . 2.0(2) ?
O1 C2 C7 C6 . . . . 178.32(12) ?
O2 C1 C11 C20 . . . . -138.43(14) ?
O1 C1 C11 C20 . . . . 39.68(15) ?
O2 C1 C11 C12 . . . . 39.26(19) ?
O1 C1 C11 C12 . . . . -142.63(11) ?
C20 C11 C12 C13 . . . . -178.63(13) ?
C1 C11 C12 C13 . . . . 3.73(19) ?
C20 C11 C12 C17 . . . . -0.49(18) ?
C1 C11 C12 C17 . . . . -178.13(11) ?
C17 C12 C13 C14 . . . . 0.4(2) ?
C11 C12 C13 C14 . . . . 178.56(14) ?
C12 C13 C14 C15 . . . . -0.8(2) ?
C13 C14 C15 C16 . . . . 0.4(3) ?
C14 C15 C16 C17 . . . . 0.3(2) ?
C15 C16 C17 C18 . . . . 179.92(14) ?
C15 C16 C17 C12 . . . . -0.7(2) ?
C13 C12 C17 C18 . . . . 179.70(12) ?
C11 C12 C17 C18 . . . . 1.46(18) ?
C13 C12 C17 C16 . . . . 0.31(19) ?
C11 C12 C17 C16 . . . . -177.93(12) ?
C16 C17 C18 C19 . . . . 178.26(14) ?
C12 C17 C18 C19 . . . . -1.1(2) ?
C17 C18 C19 C20 . . . . -0.2(2) ?
C12 C11 C20 C19 . . . . -0.8(2) ?
C1 C11 C20 C19 . . . . 176.85(12) ?
C18 C19 C20 C11 . . . . 1.2(2) ?

loop_
_cod_related_entry_id
_cod_related_entry_database
_cod_related_entry_code
1 ChemSpider 463931
